data_2007403
loop_
_publ_author_name
'Fitzgerald, Lawrence J.'
'Gerkin, Roger E.'

_publ_section_title
;
 Phenanthrene-4-carboxylic Acid and
 1,2-Dihydrophenanthrene-4-carboxylic Acid
;
_journal_issue 7
_journal_name_full 'Acta Crystallographica Section C'
_journal_page_first 966
_journal_page_last 969
_journal_paper_doi 10.1107/S0108270198000122
_journal_volume 54
_journal_year 1998
_chemical_formula_moiety 'C15 H10 O2'
_chemical_formula_sum 'C15 H10 O2'
_chemical_formula_weight 222.24
_chemical_name_common 'phenanthrene-4-carboxylic acid'
_chemical_name_systematic ' ?'
_space_group_IT_number 14
_symmetry_cell_setting monoclinic
_symmetry_space_group_name_Hall '-P 2yn'
_symmetry_space_group_name_H-M 'P 1 21/n 1'
_cell_angle_alpha 90
_cell_angle_beta 99.410(10)
_cell_angle_gamma 90
_cell_formula_units_Z 4
_cell_length_a 10.010(2)
_cell_length_b 10.737(2)
_cell_length_c 10.512(2)
_cell_measurement_reflns_used 25
_cell_measurement_temperature 296
_cell_measurement_theta_max 14.8
_cell_measurement_theta_min 13.6
_cell_volume 1114.6(4)
_computing_cell_refinement 'MSC/AFC diffractometer system'
_computing_data_collection 'MSC/AFC diffractometer system'
_computing_data_reduction 'TEXSAN (Molecular Structure Corporation, 1989)'
_computing_molecular_graphics 'ORTEPII (Johnson, 1976)'
_computing_publication_material TEXSAN
_computing_structure_refinement TEXSAN
_computing_structure_solution 'SHELXS86 (Sheldrick, 1985)'
_diffrn_ambient_temperature 296
_diffrn_measurement_device_type AFC5S
_diffrn_measurement_method '\w/2\q scans '
_diffrn_radiation_monochromator graphite
_diffrn_radiation_source 'X-ray tube'
_diffrn_radiation_type MoK\a
_diffrn_radiation_wavelength 0.71073
_diffrn_reflns_av_R_equivalents 0.013
_diffrn_reflns_limit_h_max 13
_diffrn_reflns_limit_h_min 0
_diffrn_reflns_limit_k_max 13
_diffrn_reflns_limit_k_min 0
_diffrn_reflns_limit_l_max 13
_diffrn_reflns_limit_l_min -13
_diffrn_reflns_number 2840
_diffrn_reflns_theta_max 27.5
_diffrn_reflns_theta_min 2.0
_diffrn_standards_decay_% ' +- 2.2 (ave. max. rel. intensity) '
_diffrn_standards_interval_count 150
_diffrn_standards_number 6
_exptl_absorpt_coefficient_mu 0.082
_exptl_absorpt_correction_type none
_exptl_crystal_colour colorless
_exptl_crystal_density_diffrn 1.324
_exptl_crystal_density_meas ?
_exptl_crystal_description 'cut plate'
_exptl_crystal_F_000 464
_exptl_crystal_size_max 0.42
_exptl_crystal_size_mid 0.34
_exptl_crystal_size_min 0.14
_refine_diff_density_max 0.36
_refine_diff_density_min -0.34
_refine_ls_extinction_coef '7(3) \\times 10^-7^'
_refine_ls_extinction_method 'Zachariasen (1963, 1968)'
_refine_ls_goodness_of_fit_ref 1.19
_refine_ls_hydrogen_treatment 'H atoms: see text'
_refine_ls_matrix_type full
_refine_ls_number_parameters 166
_refine_ls_number_reflns 2551
_refine_ls_restrained_S_all 1.19
_refine_ls_R_factor_gt 0.049
_refine_ls_shift/su_max ' <0.01 '
_refine_ls_structure_factor_coef F^2^
_refine_ls_weighting_details 'w = 1/\s(F^2^)^2^'
_refine_ls_weighting_scheme calc
_refine_ls_wR_factor_all 0.114
_refine_ls_wR_factor_ref 0.114
_reflns_number_gt 1220
_reflns_number_total 2552
_reflns_threshold_expression 'I > 2\s(I)'
_cod_data_source_file bk1359.cif
_cod_data_source_block 1
_cod_depositor_comments
;
The following automatic conversions were performed:
'_symmetry_cell_setting' value 'Monoclinic' changed to 'monoclinic'
according to '/home/saulius/struct/CIF-dictionaries/cif_core.dic'
dictionary named 'cif_core.dic' version 2.4.1 from 2010-06-29.

Automatic conversion script
Id: cif_fix_enum 1527 2010-12-29 10:47:43Z saulius 

The following automatic conversions were performed:

'_atom_site_adp_type' tag value 'Uij' was replaced with 'Uani' value
20 times.

Automatic conversion script
Id: cif_fix_values 1646 2011-03-28 12:23:43Z adriana 

The following automatic conversions were performed:

'_exptl_crystal_density_meas' value 'none' was changed to '?' - the
value is perceived as not measured.

Automatic conversion script
Id: cif_fix_values 3008 2015-01-20 13:52:24Z robertas 

The following automatic conversions were performed:

'_refine_ls_weighting_scheme' value 'w = 1/\s(F^2^)^2^' was changed
to 'calc'. New tag '_refine_ls_weighting_details' was created. The
value of the new tag was set to 'w = 1/\s(F^2^)^2^'.

Automatic conversion script
Id: cif_fix_values 3143 2015-03-26 13:38:13Z robertas 
;
_cod_original_cell_volume 1114.6(3)
_cod_original_sg_symbol_H-M 'P 21/n'
_cod_database_code 2007403

loop_
_symmetry_equiv_pos_as_xyz
'  +x,  +y,  +z'
1/2-x,1/2+y,1/2-z
'  -x,  -y,  -z'
1/2+x,1/2-y,1/2+z

loop_
_atom_site_label
_atom_site_fract_x
_atom_site_fract_y
_atom_site_fract_z
_atom_site_U_iso_or_equiv
_atom_site_adp_type
_atom_site_calc_flag
_atom_site_calc_attached_atom
_atom_site_occupancy
O1 -.0668(2) -.0442(2) .3433(2) .0787(7) Uani ? ? .955(2)
O1B .143(5) .075(4) .472(4) .0787 Uani ? ? .045
O2 .0666(2) .1145(2) .4166(2) .0630(6) Uani ? ? .955(2)
O2B .067(4) -.076(3) .376(3) .0630 Uani ? ? .045
C1 -.0553(2) .2079(2) -.0513(2) .0600(7) Uani ? ? 1
C2 -.1607(2) .1854(2) .0117(3) .0675(8) Uani ? ? 1
C3 -.1363(2) .1303(2) .1327(2) .0645(8) Uani ? ? 1
C4 -.0070(2) .0981(2) .1897(2) .0490(6) Uani ? ? 1
C5 .2813(2) -.0040(2) .2785(2) .0560(7) Uani ? ? 1
C6 .4143(3) -.0385(2) .3181(2) .0685(8) Uani ? ? 1
C7 .5146(2) .0021(3) .2520(3) .0735(9) Uani ? ? 1
C8 .4816(2) .0746(3) .1473(2) .0665(8) Uani ? ? 1
C9 .3151(2) .1781(2) -.0144(2) .0623(8) Uani ? ? 1
C10 .1870(3) .2050(2) -.0638(2) .0602(8) Uani ? ? 1
C11 .0782(2) .1753(2) .0030(2) .0471(6) Uani ? ? 1
C12 .1048(2) .1163(2) .1248(2) .0404(6) Uani ? ? 1
C13 .2436(2) .0754(2) .1725(2) .0415(6) Uani ? ? 1
C14 .3474(2) .1111(2) .1037(2) .0492(7) Uani ? ? 1
C15 .0019(2) .0527(2) .3258(2) .0508(7) Uani ? ? .955(2)
C15B .1804 .0015 .3693 .0508 Uani ? ? .045
H1 -.0723 .2476 -.1363 .0720 Uiso calc C1 1
H2 -.2531 .2079 -.0277 .0809 Uiso calc C2 1
H3 -.2124 .1139 .1783 .0774 Uiso calc C3 1
H4 -.071(4) -.074(4) .454(4) .20(2) Uiso ? ? 1
H5 .2115 -.0357 .3254 .0674 Uiso calc C5 1
H6 .4379 -.0923 .3937 .0822 Uiso calc C6 1
H7 .6091 -.0217 .2813 .0882 Uiso calc C7 1
H8 .5530 .1026 .1003 .0798 Uiso calc C8 1
H9 .3881 .2049 -.0600 .0748 Uiso calc C9 1
H10 .1672 .2461 -.1480 .0723 Uiso calc C10 1

loop_
_atom_site_aniso_label
_atom_site_aniso_U_11
_atom_site_aniso_U_22
_atom_site_aniso_U_33
_atom_site_aniso_U_12
_atom_site_aniso_U_13
_atom_site_aniso_U_23
O1 .0920(10) .0870(10) .0580(10) -.0460(10) .0164(10) -.0009(10)
O2 .0650(10) .0760(10) .0490(10) -.0200(10) .0103(8) -.0080(10)
C1 .066(2) .0540(10) .0540(10) .0040(10) -.0100(10) .0010(10)
C2 .0470(10) .071(2) .078(2) .0140(10) -.0070(10) -.0060(10)
C3 .0420(10) .080(2) .071(2) .0020(10) .0100(10) -.0100(10)
C4 .0420(10) .0560(10) .0490(10) -.0030(10) .0075(10) -.0070(10)
C5 .0520(10) .0580(10) .0580(10) -.0010(10) .0080(10) .0090(10)
C6 .070(2) .056(2) .073(2) .0110(10) -.0090(10) .0090(10)
C7 .0440(10) .079(2) .094(2) .0070(10) .0030(10) -.008(2)
C8 .0440(10) .081(2) .076(2) -.0020(10) .0150(10) -.011(2)
C9 .063(2) .073(2) .0570(10) -.0150(10) .0250(10) .0010(10)
C10 .075(2) .061(2) .0450(10) -.0090(10) .0110(10) .0080(10)
C11 .0530(10) .0420(10) .0460(10) -.0010(10) .0040(10) -.0020(10)
C12 .0410(10) .0400(10) .0390(10) -.0026(10) .0049(9) -.0031(10)
C13 .0440(10) .0390(10) .0420(10) -.0026(10) .0052(9) -.0023(9)
C14 .0420(10) .0520(10) .0550(10) -.0050(10) .0116(10) -.0090(10)
C15 .0410(10) .063(2) .0510(10) -.0070(10) .0150(10) -.0080(10)

loop_
_atom_type_symbol
_atom_type_scat_dispersion_real
_atom_type_scat_dispersion_imag
_atom_type_scat_source
H 0 0 'Stewart, Davidson and Simpson (1965)'
C .002 .002 'Cromer and Waber (1974)'
O .008 .006 'Cromer and Waber (1974)'

loop_
_geom_angle_atom_site_label_1
_geom_angle_atom_site_label_2
_geom_angle_atom_site_label_3
_geom_angle
_geom_angle_publ_flag
C15 O1 H4 117.0(10) no
C2 C1 C11 121.3(2) no
C2 C1 H1 119.3256 no
C11 C1 H1 119.3256 no
C1 C2 C3 119.3(2) no
C1 C2 H2 120.3539 no
C3 C2 H2 120.3543 no
C2 C3 C4 121.2(2) no
C2 C3 H3 119.4237 no
C4 C3 H3 119.4242 no
C3 C4 C12 121.0(2) no
C3 C4 C15 113.7(2) yes
C12 C4 C15 125.1(2) yes
C6 C5 C13 121.5(2) no
C6 C5 C15B 122.4(2) no
C6 C5 H5 119.1723 no
C13 C5 C15B 111.1(2) no
C13 C5 H5 119.2839 no
C5 C6 C7 120.6(2) no
C5 C6 H6 119.7174 no
C7 C6 H6 119.7171 no
C6 C7 C8 119.6(2) no
C6 C7 H7 120.2213 no
C8 C7 H7 120.2211 no
C7 C8 C14 121.5(2) no
C7 C8 H8 119.2396 no
C14 C8 H8 119.2395 no
C10 C9 C14 121.0(2) no
C10 C9 H9 119.5182 no
C14 C9 H9 119.5178 no
C9 C10 C11 121.6(2) no
C9 C10 H10 119.2098 no
C11 C10 H10 119.2094 no
C1 C11 C10 119.7(2) no
C1 C11 C12 120.3(2) no
C10 C11 C12 120.0(2) no
C4 C12 C11 116.8(2) no
C4 C12 C13 125.0(2) no
C11 C12 C13 118.2(2) no
C5 C13 C12 124.8(2) no
C5 C13 C14 116.5(2) no
C12 C13 C14 118.6(2) no
C8 C14 C9 119.6(2) no
C8 C14 C13 120.1(2) no
C9 C14 C13 120.1(2) no
O1 C15 O2 123.0(2) yes
O1 C15 C4 116.9(2) yes
O2 C15 C4 119.9(2) yes
O1B C15B C5 141.0(10) no
O2B C15B C5 129.0(10) no

loop_
_geom_bond_atom_site_label_1
_geom_bond_atom_site_label_2
_geom_bond_site_symmetry_1
_geom_bond_site_symmetry_2
_geom_bond_distance
_geom_bond_publ_flag
O1 C15 ? ? 1.277(3) yes
O1 H4 ? ? 1.22(4) no
O1B C15B ? ? 1.44(4) no
O2 C15 ? ? 1.252(2) yes
O2B C15B ? ? 1.42(4) no
C1 C2 ? ? 1.356(3) no
C1 C11 ? ? 1.408(3) no
C1 H1 ? ? .9800 no
C2 C3 ? ? 1.388(3) no
C2 H2 ? ? .9800 no
C3 C4 ? ? 1.379(3) no
C3 H3 ? ? .9800 no
C4 C12 ? ? 1.416(3) no
C4 C15 ? ? 1.500(3) yes
C5 C6 ? ? 1.379(3) no
C5 C13 ? ? 1.404(3) no
C5 C15B ? ? 1.500(2) yes
C5 H5 ? ? .9804 no
C6 C7 ? ? 1.381(3) no
C6 H6 ? ? .9800 no
C7 C8 ? ? 1.345(3) no
C7 H7 ? ? .9800 no
C8 C14 ? ? 1.402(3) no
C8 H8 ? ? .9800 no
C9 C10 ? ? 1.334(3) no
C9 C14 ? ? 1.426(3) no
C9 H9 ? ? .9800 no
C10 C11 ? ? 1.425(3) no
C10 H10 ? ? .9800 no
C11 C12 ? ? 1.414(3) no
C12 C13 ? ? 1.466(2) no
C13 C14 ? ? 1.413(3) no

loop_
_geom_hbond_atom_site_label_D
_geom_hbond_atom_site_label_H
_geom_hbond_atom_site_label_A
_geom_hbond_site_symmetry_A
_geom_hbond_distance_DH
_geom_hbond_distance_HA
_geom_hbond_distance_DA
_geom_hbond_angle_DHA
_geom_hbond_publ_flag
(a) 'phenanthrene-4-carboxylic acid' ? ? ? ? ? ? yes
O1 H4 O2 3_556 1.22(4) 1.42(4) 2.634(2) 176(3) yes
